data_4106260
loop_
_publ_author_name
'Scott A. Snyder'
'Daniel A. Wespe'
'J. Marian von Hof'

_publ_section_title
;
 A Concise, Stereocontrolled Total Synthesis of Rippertenol
;
_journal_name_full 'Journal of the American Chemical Society'
_journal_page_first 8850
_journal_page_last 8853
_journal_paper_doi 10.1021/ja202859f
_journal_volume 133
_journal_year 2011
_chemical_formula_sum 'C22 H25 Br O4'
_chemical_formula_weight 433.33
_chemical_name_systematic
; 
 ? 
;
_space_group_IT_number 14
_symmetry_cell_setting monoclinic
_symmetry_space_group_name_Hall '-P 2ybc'
_symmetry_space_group_name_H-M 'P 1 21/c 1'
_atom_sites_solution_hydrogens geom
_atom_sites_solution_primary direct
_atom_sites_solution_secondary difmap
_audit_creation_method SHELXL-97
_cell_angle_alpha 90.00
_cell_angle_beta 93.219(3)
_cell_angle_gamma 90.00
_cell_formula_units_Z 4
_cell_length_a 21.341(4)
_cell_length_b 7.8924(15)
_cell_length_c 11.615(2)
_cell_measurement_reflns_used 5948
_cell_measurement_temperature 125(2)
_cell_measurement_theta_max 28.75
_cell_measurement_theta_min 2.75
_cell_volume 1953.2(6)
_computing_cell_refinement 'Bruker SAINT'
_computing_data_collection 'Bruker APEX2'
_computing_data_reduction 'Bruker SAINT'
_computing_molecular_graphics 'Bruker SHELXTL'
_computing_publication_material 'Bruker SHELXTL'
_computing_structure_refinement 'SHELXL-97 (Sheldrick, 2008)'
_computing_structure_solution 'SHELXS-97 (Sheldrick, 2008)'
_diffrn_ambient_temperature 125(2)
_diffrn_measured_fraction_theta_full 1.000
_diffrn_measured_fraction_theta_max 1.000
_diffrn_measurement_device_type 'Bruker APEX-II CCD'
_diffrn_measurement_method '\f and \w scans'
_diffrn_radiation_monochromator graphite
_diffrn_radiation_source 'fine-focus sealed tube'
_diffrn_radiation_type MoK\a
_diffrn_radiation_wavelength 0.71073
_diffrn_reflns_av_R_equivalents 0.1122
_diffrn_reflns_av_sigmaI/netI 0.0912
_diffrn_reflns_limit_h_max 29
_diffrn_reflns_limit_h_min -29
_diffrn_reflns_limit_k_max 10
_diffrn_reflns_limit_k_min -10
_diffrn_reflns_limit_l_max 15
_diffrn_reflns_limit_l_min -15
_diffrn_reflns_number 27300
_diffrn_reflns_theta_full 29.13
_diffrn_reflns_theta_max 29.13
_diffrn_reflns_theta_min 1.91
_exptl_absorpt_coefficient_mu 2.130
_exptl_absorpt_correction_T_max 0.9197
_exptl_absorpt_correction_T_min 0.5771
_exptl_absorpt_correction_type empirical
_exptl_absorpt_process_details SADABS
_exptl_crystal_colour COLORLESS
_exptl_crystal_density_diffrn 1.474
_exptl_crystal_description PLATE
_exptl_crystal_F_000 896
_exptl_crystal_size_max 0.29
_exptl_crystal_size_mid 0.24
_exptl_crystal_size_min 0.04
_refine_diff_density_max 2.384
_refine_diff_density_min -0.686
_refine_diff_density_rms 0.142
_refine_ls_extinction_method none
_refine_ls_goodness_of_fit_ref 1.041
_refine_ls_hydrogen_treatment constr
_refine_ls_matrix_type full
_refine_ls_number_parameters 247
_refine_ls_number_reflns 5246
_refine_ls_number_restraints 0
_refine_ls_restrained_S_all 1.041
_refine_ls_R_factor_all 0.1301
_refine_ls_R_factor_gt 0.0708
_refine_ls_shift/su_max 0.000
_refine_ls_shift/su_mean 0.000
_refine_ls_structure_factor_coef Fsqd
_refine_ls_weighting_details 'calc w=1/[\s^2^(Fo^2^)+(0.0920P)^2^+6.0147P] where P=(Fo^2^+2Fc^2^)/3'
_refine_ls_weighting_scheme calc
_refine_ls_wR_factor_gt 0.1731
_refine_ls_wR_factor_ref 0.2027
_reflns_number_gt 3211
_reflns_number_total 5246
_reflns_threshold_expression >2sigma(I)
_cod_data_source_file ja202859f_si_002.cif
_cod_data_source_block dws10
_cod_original_cell_volume 1953.2(7)
_cod_database_code 4106260

loop_
_symmetry_equiv_pos_as_xyz
'x, y, z'
'-x, y+1/2, -z+1/2'
'-x, -y, -z'
'x, -y-1/2, z-1/2'

loop_
_atom_site_label
_atom_site_type_symbol
_atom_site_fract_x
_atom_site_fract_y
_atom_site_fract_z
_atom_site_U_iso_or_equiv
_atom_site_adp_type
_atom_site_occupancy
_atom_site_symmetry_multiplicity
_atom_site_calc_flag
_atom_site_refinement_flags
Br Br 0.41315(3) -0.95930(8) -0.23287(5) 0.03174(19) Uani 1 1 d .
O1 O 0.93364(17) -0.1723(4) 0.2405(3) 0.0240(8) Uani 1 1 d .
O2 O 0.90029(15) -0.5386(4) -0.0793(3) 0.0175(7) Uani 1 1 d .
H2A H 0.9083 -0.4582 -0.1235 0.026 Uiso 1 1 calc R
O3 O 0.69665(16) -0.6987(4) 0.0012(3) 0.0209(7) Uani 1 1 d .
O4 O 0.63503(17) -0.5781(5) 0.1305(3) 0.0304(9) Uani 1 1 d .
C1 C 0.9371(2) -0.3661(6) 0.0824(4) 0.0153(9) Uani 1 1 d .
H1A H 0.9764 -0.4316 0.0775 0.018 Uiso 1 1 calc R
H1B H 0.9411 -0.2612 0.0366 0.018 Uiso 1 1 calc R
C2 C 0.9291(2) -0.3190(6) 0.2064(4) 0.0189(10) Uani 1 1 d .
C3 C 0.9152(2) -0.4660(7) 0.2841(4) 0.0232(10) Uani 1 1 d .
H3A H 0.9052 -0.4233 0.3610 0.028 Uiso 1 1 calc R
H3B H 0.9526 -0.5401 0.2937 0.028 Uiso 1 1 calc R
C4 C 0.8595(2) -0.5679(6) 0.2312(4) 0.0181(10) Uani 1 1 d .
H4A H 0.8212 -0.4971 0.2321 0.022 Uiso 1 1 calc R
H4B H 0.8529 -0.6683 0.2802 0.022 Uiso 1 1 calc R
C5 C 0.8678(2) -0.6283(6) 0.1055(4) 0.0166(9) Uani 1 1 d .
C6 C 0.8818(2) -0.4718(6) 0.0293(4) 0.0143(9) Uani 1 1 d .
C7 C 0.8229(2) -0.3638(6) 0.0093(4) 0.0153(9) Uani 1 1 d .
C8 C 0.8166(2) -0.1977(6) 0.0215(5) 0.0222(11) Uani 1 1 d .
H8A H 0.8500 -0.1251 0.0476 0.027 Uiso 1 1 calc R
C9 C 0.7509(2) -0.1360(7) -0.0105(5) 0.0259(11) Uani 1 1 d .
H9A H 0.7486 -0.0802 -0.0869 0.031 Uiso 1 1 calc R
H9B H 0.7362 -0.0561 0.0479 0.031 Uiso 1 1 calc R
C10 C 0.7129(2) -0.3011(6) -0.0126(5) 0.0266(12) Uani 1 1 d .
H10A H 0.6796 -0.2985 -0.0756 0.032 Uiso 1 1 calc R
H10B H 0.6929 -0.3175 0.0615 0.032 Uiso 1 1 calc R
C11 C 0.7606(2) -0.4465(6) -0.0328(4) 0.0185(10) Uani 1 1 d .
C12 C 0.7505(2) -0.5987(6) 0.0469(4) 0.0188(10) Uani 1 1 d .
H12A H 0.7415 -0.5558 0.1253 0.023 Uiso 1 1 calc R
C13 C 0.8072(2) -0.7167(6) 0.0575(4) 0.0185(10) Uani 1 1 d .
H13A H 0.8146 -0.7642 -0.0195 0.022 Uiso 1 1 calc R
H13B H 0.7976 -0.8123 0.1088 0.022 Uiso 1 1 calc R
C14 C 0.9211(2) -0.7582(6) 0.1043(5) 0.0231(11) Uani 1 1 d .
H14A H 0.9224 -0.8072 0.0270 0.035 Uiso 1 1 calc R
H14B H 0.9137 -0.8483 0.1600 0.035 Uiso 1 1 calc R
H14C H 0.9611 -0.7023 0.1251 0.035 Uiso 1 1 calc R
C15 C 0.7599(3) -0.4954(7) -0.1599(4) 0.0244(11) Uani 1 1 d .
H15A H 0.7918 -0.5822 -0.1709 0.037 Uiso 1 1 calc R
H15B H 0.7689 -0.3952 -0.2060 0.037 Uiso 1 1 calc R
H15C H 0.7184 -0.5401 -0.1846 0.037 Uiso 1 1 calc R
C16 C 0.6409(2) -0.6682(6) 0.0483(4) 0.0209(10) Uani 1 1 d .
C17 C 0.5874(2) -0.7521(6) -0.0173(4) 0.0180(9) Uani 1 1 d .
C18 C 0.5271(2) -0.7077(6) 0.0121(4) 0.0214(10) Uani 1 1 d .
H18A H 0.5216 -0.6347 0.0758 0.026 Uiso 1 1 calc R
C19 C 0.4748(2) -0.7700(7) -0.0516(4) 0.0235(11) Uani 1 1 d .
H19A H 0.4336 -0.7383 -0.0332 0.028 Uiso 1 1 calc R
C20 C 0.4843(2) -0.8798(6) -0.1426(4) 0.0203(10) Uani 1 1 d .
C21 C 0.5434(2) -0.9324(6) -0.1699(4) 0.0221(10) Uani 1 1 d .
H21A H 0.5485 -1.0121 -0.2299 0.026 Uiso 1 1 calc R
C22 C 0.5956(2) -0.8655(6) -0.1072(4) 0.0195(10) Uani 1 1 d .
H22A H 0.6367 -0.8975 -0.1259 0.023 Uiso 1 1 calc R

loop_
_atom_site_aniso_label
_atom_site_aniso_U_11
_atom_site_aniso_U_22
_atom_site_aniso_U_33
_atom_site_aniso_U_23
_atom_site_aniso_U_13
_atom_site_aniso_U_12
Br 0.0290(3) 0.0372(3) 0.0275(3) 0.0017(3) -0.0107(2) -0.0093(3)
O1 0.032(2) 0.0188(18) 0.0212(18) -0.0030(14) -0.0001(15) -0.0023(15)
O2 0.0215(17) 0.0164(16) 0.0148(16) 0.0014(14) 0.0026(13) 0.0005(14)
O3 0.0187(17) 0.0154(17) 0.0288(19) -0.0068(15) 0.0023(14) -0.0033(13)
O4 0.0247(19) 0.041(2) 0.026(2) -0.0134(17) 0.0087(15) -0.0124(17)
C1 0.016(2) 0.012(2) 0.018(2) 0.0004(18) -0.0009(17) 0.0006(17)
C2 0.014(2) 0.017(2) 0.025(3) -0.004(2) -0.0046(19) 0.0003(17)
C3 0.028(3) 0.022(2) 0.019(3) -0.003(2) -0.002(2) -0.002(2)
C4 0.027(3) 0.013(2) 0.015(2) 0.0017(17) 0.0017(18) -0.0018(18)
C5 0.018(2) 0.015(2) 0.017(2) 0.0020(18) 0.0012(18) -0.0039(18)
C6 0.015(2) 0.014(2) 0.014(2) -0.0062(17) 0.0009(16) 0.0016(18)
C7 0.016(2) 0.015(2) 0.016(2) -0.0010(18) 0.0022(17) -0.0012(17)
C8 0.020(2) 0.016(2) 0.030(3) -0.003(2) -0.005(2) -0.0036(19)
C9 0.024(3) 0.018(2) 0.036(3) 0.000(2) 0.002(2) 0.005(2)
C10 0.019(3) 0.013(2) 0.047(3) -0.004(2) -0.001(2) 0.0022(19)
C11 0.014(2) 0.012(2) 0.029(3) -0.004(2) -0.0045(18) -0.0005(18)
C12 0.013(2) 0.019(2) 0.024(3) -0.007(2) -0.0001(18) -0.0017(18)
C13 0.021(2) 0.016(2) 0.018(2) -0.0011(19) 0.0004(19) -0.0047(18)
C14 0.027(3) 0.016(2) 0.026(3) 0.001(2) -0.003(2) 0.000(2)
C15 0.026(3) 0.023(3) 0.023(3) -0.003(2) -0.009(2) 0.001(2)
C16 0.020(2) 0.021(3) 0.021(3) 0.002(2) 0.0027(19) -0.0048(19)
C17 0.020(2) 0.015(2) 0.020(2) 0.0041(18) 0.0002(18) -0.0071(17)
C18 0.023(3) 0.018(2) 0.023(3) 0.000(2) 0.004(2) -0.0004(19)
C19 0.017(2) 0.030(3) 0.023(3) 0.002(2) 0.001(2) -0.002(2)
C20 0.023(3) 0.017(2) 0.020(2) 0.004(2) -0.0073(19) -0.009(2)
C21 0.032(3) 0.018(2) 0.017(2) 0.0019(19) 0.001(2) -0.001(2)
C22 0.021(2) 0.018(2) 0.020(2) -0.0014(19) 0.0041(19) -0.0021(19)

loop_
_atom_type_symbol
_atom_type_description
_atom_type_scat_dispersion_real
_atom_type_scat_dispersion_imag
_atom_type_scat_source
C C 0.0033 0.0016 'International Tables Vol C Tables 4.2.6.8 and 6.1.1.4'
H H 0.0000 0.0000 'International Tables Vol C Tables 4.2.6.8 and 6.1.1.4'
O O 0.0106 0.0060 'International Tables Vol C Tables 4.2.6.8 and 6.1.1.4'
Br Br -0.2901 2.4595 'International Tables Vol C Tables 4.2.6.8 and 6.1.1.4'

loop_
_geom_angle_atom_site_label_1
_geom_angle_atom_site_label_2
_geom_angle_atom_site_label_3
_geom_angle
C16 O3 C12 116.4(4)
C2 C1 C6 113.0(4)
O1 C2 C1 122.0(5)
O1 C2 C3 123.2(5)
C1 C2 C3 114.7(4)
C2 C3 C4 109.8(4)
C3 C4 C5 114.1(4)
C14 C5 C13 107.5(4)
C14 C5 C4 109.8(4)
C13 C5 C4 109.8(4)
C14 C5 C6 111.1(4)
C13 C5 C6 109.6(4)
C4 C5 C6 109.0(4)
O2 C6 C7 109.6(4)
O2 C6 C1 107.8(4)
C7 C6 C1 111.3(4)
O2 C6 C5 106.1(4)
C7 C6 C5 110.3(4)
C1 C6 C5 111.6(4)
C8 C7 C6 128.5(4)
C8 C7 C11 111.3(4)
C6 C7 C11 120.1(4)
C7 C8 C9 113.0(4)
C8 C9 C10 102.3(4)
C9 C10 C11 106.1(4)
C15 C11 C7 112.1(4)
C15 C11 C12 113.0(4)
C7 C11 C12 106.7(4)
C15 C11 C10 111.1(4)
C7 C11 C10 101.5(4)
C12 C11 C10 111.7(4)
O3 C12 C13 107.5(4)
O3 C12 C11 109.6(4)
C13 C12 C11 112.9(4)
C12 C13 C5 113.4(4)
O4 C16 O3 123.8(4)
O4 C16 C17 123.8(5)
O3 C16 C17 112.3(4)
C22 C17 C18 120.1(4)
C22 C17 C16 122.9(5)
C18 C17 C16 117.0(5)
C19 C18 C17 120.2(5)
C20 C19 C18 118.5(5)
C21 C20 C19 122.4(4)
C21 C20 Br 119.0(4)
C19 C20 Br 118.6(4)
C20 C21 C22 118.5(5)
C17 C22 C21 120.1(5)

loop_
_geom_bond_atom_site_label_1
_geom_bond_atom_site_label_2
_geom_bond_distance
Br C20 1.903(5)
O1 C2 1.226(6)
O2 C6 1.443(5)
O3 C16 1.358(6)
O3 C12 1.469(5)
O4 C16 1.203(6)
C1 C2 1.506(7)
C1 C6 1.545(6)
C2 C3 1.509(7)
C3 C4 1.535(7)
C4 C5 1.555(7)
C5 C14 1.531(7)
C5 C13 1.547(6)
C5 C6 1.558(7)
C6 C7 1.526(6)
C7 C8 1.326(7)
C7 C11 1.536(6)
C8 C9 1.511(7)
C9 C10 1.535(7)
C10 C11 1.561(7)
C11 C15 1.526(7)
C11 C12 1.539(7)
C12 C13 1.526(7)
C16 C17 1.492(7)
C17 C22 1.394(7)
C17 C18 1.395(7)
C18 C19 1.393(7)
C19 C20 1.390(7)
C20 C21 1.381(7)
C21 C22 1.400(7)

loop_
_geom_hbond_atom_site_label_D
_geom_hbond_atom_site_label_H
_geom_hbond_atom_site_label_A
_geom_hbond_distance_DH
_geom_hbond_distance_HA
_geom_hbond_distance_DA
_geom_hbond_angle_DHA
_geom_hbond_site_symmetry_A
O2 H2A O1 0.84 1.99 2.798(5) 162.1 4
